data_2003085
loop_
_publ_author_name
'Krebs, Frederik C.'
'Laursen, Bo W.'
'Johannsen, Ib'
'Faldt, Andr\'e'
'Bechgaard, Klaus'
'Jacobsen, Claus S.'
'Thorup, Niels'
'Boubekeur, Kamal'

_publ_section_title
;
 The geometry and structural properties of the
 4,8,12-trioxa-4,8,12,12c-tetrahydrodibenzo[cd,mn]pyrene system
 in the cationic state. Structures of a planar organic cation with
 various monovalent and divalent anions
;
_journal_coden_ASTM ASBSDK
_journal_issue 3
_journal_name_full
;
 Acta Crystallographica, Section B: Structural Science
;
_journal_page_first 410
_journal_page_last 423
_journal_paper_doi 10.1107/S0108768198016140
_journal_volume 55
_journal_year 1999
_chemical_formula_moiety '2(C19 H9 O3), O6 S2'
_chemical_formula_sum 'C38 H18 O12 S2'
_chemical_formula_weight 730.64
_chemical_name_systematic
;
 Bis(4,8,12-trioxa-4,8,12,12c-tetrahydro-dibenzo[cd,mn]pyrenium)
dithionate
;
_space_group_IT_number 2
_symmetry_cell_setting triclinic
_symmetry_space_group_name_Hall '-P 1'
_symmetry_space_group_name_H-M 'P -1'
_audit_creation_method SHELXL-97
_cell_angle_alpha 97.91(3)
_cell_angle_beta 102.37(3)
_cell_angle_gamma 108.61(3)
_cell_formula_units_Z 1
_cell_length_a 8.6300(17)
_cell_length_b 8.9680(18)
_cell_length_c 9.876(2)
_cell_measurement_temperature 120(2)
_cell_volume 689.8(3)
_computing_cell_refinement 'SAINT Siemens'
_computing_data_collection 'SMART Siemens'
_computing_data_reduction 'SAINT Siemens'
_computing_molecular_graphics 'SHELXTL (Sheldrick)'
_computing_publication_material 'XCIF (Sheldrick)'
_computing_structure_refinement 'SHELXL-97 (Sheldrick, 1997)'
_computing_structure_solution 'SHELXS-97 (Sheldrick, 1990)'
_diffrn_ambient_temperature 293(2)
_diffrn_detector_area_resol_mean 8.192
_diffrn_measured_fraction_theta_full 0.984
_diffrn_measured_fraction_theta_max 0.984
_diffrn_measurement_device_type 'Siemens SMART CCD'
_diffrn_measurement_method 'omega scan, frame data integration'
_diffrn_radiation_monochromator graphite
_diffrn_radiation_source 'fine-focus sealed tube'
_diffrn_radiation_type MoK\a
_diffrn_radiation_wavelength 0.71073
_diffrn_reflns_av_R_equivalents 0.0189
_diffrn_reflns_av_sigmaI/netI 0.0285
_diffrn_reflns_limit_h_max 10
_diffrn_reflns_limit_h_min -10
_diffrn_reflns_limit_k_max 11
_diffrn_reflns_limit_k_min -11
_diffrn_reflns_limit_l_max 12
_diffrn_reflns_limit_l_min -12
_diffrn_reflns_number 5953
_diffrn_reflns_theta_full 26.37
_diffrn_reflns_theta_max 26.37
_diffrn_reflns_theta_min 2.17
_exptl_absorpt_coefficient_mu 0.276
_exptl_absorpt_correction_T_max 0.962
_exptl_absorpt_correction_T_min 0.616
_exptl_absorpt_correction_type empirical
_exptl_crystal_colour orange
_exptl_crystal_density_diffrn 1.759
_exptl_crystal_density_method 'not measured'
_exptl_crystal_description plate
_exptl_crystal_F_000 374
_exptl_crystal_size_max 0.50
_exptl_crystal_size_mid 0.33
_exptl_crystal_size_min 0.20
_refine_diff_density_max 0.439
_refine_diff_density_min -0.500
_refine_ls_extinction_method none
_refine_ls_goodness_of_fit_ref 1.024
_refine_ls_hydrogen_treatment mixed
_refine_ls_matrix_type full
_refine_ls_number_parameters 235
_refine_ls_number_reflns 2779
_refine_ls_number_restraints 0
_refine_ls_restrained_S_all 1.024
_refine_ls_R_factor_all 0.0375
_refine_ls_R_factor_gt 0.0323
_refine_ls_shift/su_max 0.002
_refine_ls_structure_factor_coef Fsqd
_refine_ls_weighting_details 'w=1/[\s^2^(Fo^2^)+(0.0629P)^2^+0.1004P] where P=(Fo^2^+2Fc^2^)/3'
_refine_ls_weighting_scheme calc
_refine_ls_wR_factor_ref 0.0923
_reflns_number_gt 2452
_reflns_number_total 2779
_reflns_threshold_expression >2sigma(I)
_cod_data_source_file os0007.cif
_cod_data_source_block 10
_cod_depositor_comments
;
The following automatic conversions were performed:

'_refine_ls_weighting_scheme' value 'calc
w=1/[\s^2^(Fo^2^)+(0.0629P)^2^+0.1004P] where P=(Fo^2^+2Fc^2^)/3' was
changed to 'calc'. New tag '_refine_ls_weighting_details' was
created. The value of the new tag was set to
'w=1/[\s^2^(Fo^2^)+(0.0629P)^2^+0.1004P] where P=(Fo^2^+2Fc^2^)/3'.

Automatic conversion script
Id: cif_fix_values 3143 2015-03-26 13:38:13Z robertas 

2019-10-07
Z value and formula fixed to values more according to usual
chemical conventions.                 miguel
;
_cod_original_formula_sum 'C19 H9 O6 S'
_cod_original_formula_weight 365.32
_cod_original_formula_moiety 'C19 H9 O3,O3 S'
_cod_original_formula_units_Z 2
_cod_original_cell_volume 689.8(2)
_cod_database_code 2003085

loop_
_symmetry_equiv_pos_as_xyz
'x, y, z'
'-x, -y, -z'

loop_
_atom_site_label
_atom_site_fract_x
_atom_site_fract_y
_atom_site_fract_z
_atom_site_U_iso_or_equiv
_atom_site_adp_type
_atom_site_calc_flag
_atom_site_refinement_flags
_atom_site_occupancy
_atom_site_disorder_assembly
_atom_site_disorder_group
_atom_site_type_symbol
S1 -0.09095(4) -0.08812(4) 0.03601(4) 0.01374(12) Uani d . 1 . . S
O7 -0.25338(14) -0.07534(14) -0.02557(13) 0.0254(3) Uani d . 1 . . O
O8 -0.03366(15) -0.03780(14) 0.18974(12) 0.0286(3) Uani d . 1 . . O
O9 -0.08044(15) -0.24187(13) -0.01992(13) 0.0255(3) Uani d . 1 . . O
O1 -0.37974(13) -0.38610(12) 0.14184(11) 0.0171(2) Uani d . 1 . . O
O2 -0.49125(14) -0.83946(12) 0.36618(11) 0.0189(2) Uani d . 1 . . O
O3 -0.82405(13) -0.49878(13) 0.37918(12) 0.0189(2) Uani d . 1 . . O
C1 -0.56952(18) -0.57924(17) 0.28984(15) 0.0147(3) Uani d . 1 . . C
C2 -0.43809(19) -0.61505(17) 0.25103(15) 0.0153(3) Uani d . 1 . . C
C3 -0.34140(19) -0.51602(17) 0.17734(15) 0.0163(3) Uani d . 1 . . C
C4 -0.20936(19) -0.54894(19) 0.13989(16) 0.0197(3) Uani d . 1 . . C
H4 -0.1429 -0.4833 0.0929 0.024 Uiso calc . 1 . . H
C5 -0.17824(19) -0.6845(2) 0.17483(17) 0.0215(3) Uani d . 1 . . C
H5 -0.0911 -0.7092 0.1475 0.026 Uiso calc . 1 . . H
C6 -0.2710(2) -0.78490(18) 0.24865(17) 0.0208(3) Uani d . 1 . . C
H6 -0.2462 -0.8739 0.2703 0.025 Uiso calc . 1 . . H
C7 -0.39998(19) -0.74797(17) 0.28820(16) 0.0171(3) Uani d . 1 . . C
C8 -0.66195(19) -0.67269(17) 0.36837(15) 0.0160(3) Uani d . 1 . . C
C9 -0.61880(19) -0.80211(17) 0.40795(16) 0.0172(3) Uani d . 1 . . C
C10 -0.7001(2) -0.88712(18) 0.49493(17) 0.0215(3) Uani d . 1 . . C
H10 -0.6737 -0.9734 0.5219 0.026 Uiso calc . 1 . . H
C11 -0.8226(2) -0.84029(18) 0.54116(16) 0.0219(3) Uani d . 1 . . C
H11 -0.8761 -0.8964 0.6009 0.026 Uiso calc . 1 . . H
C12 -0.8691(2) -0.71312(19) 0.50226(16) 0.0208(3) Uani d . 1 . . C
H12 -0.9524 -0.6857 0.5342 0.025 Uiso calc . 1 . . H
C13 -0.78726(19) -0.62956(17) 0.41471(16) 0.0171(3) Uani d . 1 . . C
C14 -0.60521(18) -0.44509(17) 0.25648(15) 0.0151(3) Uani d . 1 . . C
C15 -0.73563(19) -0.40754(17) 0.29924(16) 0.0167(3) Uani d . 1 . . C
C16 -0.7746(2) -0.27802(18) 0.26240(17) 0.0199(3) Uani d . 1 . . C
H16 -0.8625 -0.2527 0.2877 0.024 Uiso calc . 1 . . H
C17 -0.6775(2) -0.18627(17) 0.18595(16) 0.0199(3) Uani d . 1 . . C
H17 -0.7042 -0.0997 0.1600 0.024 Uiso calc . 1 . . H
C18 -0.5433(2) -0.21684(17) 0.14640(16) 0.0184(3) Uani d . 1 . . C
H18 -0.4794 -0.1508 0.0981 0.022 Uiso calc . 1 . . H
C19 -0.50842(18) -0.34897(17) 0.18146(15) 0.0157(3) Uani d . 1 . . C

loop_
_atom_site_aniso_label
_atom_site_aniso_U_11
_atom_site_aniso_U_22
_atom_site_aniso_U_33
_atom_site_aniso_U_12
_atom_site_aniso_U_13
_atom_site_aniso_U_23
S1 0.01485(19) 0.01360(19) 0.0152(2) 0.00554(14) 0.00625(14) 0.00659(13)
O7 0.0167(6) 0.0273(6) 0.0388(7) 0.0097(5) 0.0102(5) 0.0201(5)
O8 0.0323(7) 0.0318(7) 0.0149(6) 0.0009(5) 0.0079(5) 0.0077(5)
O9 0.0295(6) 0.0151(6) 0.0396(7) 0.0090(5) 0.0209(6) 0.0106(5)
O1 0.0186(5) 0.0153(5) 0.0170(5) 0.0045(4) 0.0057(4) 0.0053(4)
O2 0.0231(6) 0.0148(5) 0.0191(6) 0.0072(4) 0.0042(5) 0.0063(4)
O3 0.0189(5) 0.0191(5) 0.0199(5) 0.0072(4) 0.0069(4) 0.0052(4)
C1 0.0152(7) 0.0119(7) 0.0106(7) 0.0008(6) -0.0015(6) -0.0001(6)
C2 0.0158(7) 0.0130(7) 0.0124(7) 0.0026(6) 0.0000(6) 0.0001(6)
C3 0.0185(7) 0.0136(7) 0.0122(7) 0.0033(6) 0.0006(6) 0.0002(6)
C4 0.0178(7) 0.0223(8) 0.0143(7) 0.0035(6) 0.0033(6) 0.0001(6)
C5 0.0177(8) 0.0254(8) 0.0168(8) 0.0083(6) 0.0000(6) -0.0040(6)
C6 0.0218(8) 0.0177(7) 0.0195(8) 0.0091(6) -0.0008(6) -0.0011(6)
C7 0.0193(7) 0.0142(7) 0.0133(7) 0.0036(6) 0.0006(6) 0.0011(6)
C8 0.0172(7) 0.0136(7) 0.0116(7) 0.0013(6) 0.0003(6) 0.0014(6)
C9 0.0184(7) 0.0139(7) 0.0137(7) 0.0020(6) -0.0002(6) 0.0013(6)
C10 0.0257(8) 0.0149(7) 0.0156(7) 0.0000(6) -0.0010(6) 0.0049(6)
C11 0.0218(8) 0.0195(8) 0.0145(7) -0.0037(6) 0.0020(6) 0.0045(6)
C12 0.0175(7) 0.0232(8) 0.0146(7) 0.0005(6) 0.0030(6) 0.0002(6)
C13 0.0165(7) 0.0149(7) 0.0149(7) 0.0024(6) 0.0001(6) 0.0021(6)
C14 0.0157(7) 0.0130(7) 0.0125(7) 0.0031(6) -0.0005(6) 0.0012(6)
C15 0.0163(7) 0.0150(7) 0.0144(7) 0.0027(6) 0.0011(6) 0.0017(6)
C16 0.0193(8) 0.0179(7) 0.0198(8) 0.0085(6) 0.0003(6) -0.0005(6)
C17 0.0243(8) 0.0123(7) 0.0172(7) 0.0062(6) -0.0037(6) 0.0006(6)
C18 0.0224(8) 0.0132(7) 0.0134(7) 0.0019(6) -0.0005(6) 0.0028(6)
C19 0.0161(7) 0.0143(7) 0.0121(7) 0.0028(6) 0.0001(6) 0.0008(6)

loop_
_atom_type_symbol
_atom_type_description
_atom_type_scat_dispersion_real
_atom_type_scat_dispersion_imag
_atom_type_scat_source
C C 0.0033 0.0016 'International Tables Vol C Tables 4.2.6.8 and 6.1.1.4'
H H 0.0000 0.0000 'International Tables Vol C Tables 4.2.6.8 and 6.1.1.4'
O O 0.0106 0.0060 'International Tables Vol C Tables 4.2.6.8 and 6.1.1.4'
S S 0.1246 0.1234 'International Tables Vol C Tables 4.2.6.8 and 6.1.1.4'

loop_
_geom_angle_atom_site_label_1
_geom_angle_atom_site_label_2
_geom_angle_atom_site_label_3
_geom_angle_site_symmetry_3
_geom_angle
O8 S1 O7 . 113.75(8)
O8 S1 O9 . 114.14(8)
O7 S1 O9 . 113.22(8)
O8 S1 S1 2 104.55(6)
O7 S1 S1 2 104.83(5)
O9 S1 S1 2 105.05(5)
C19 O1 C3 . 120.65(12)
C9 O2 C7 . 120.69(11)
C13 O3 C15 . 120.29(12)
C2 C1 C14 . 120.15(13)
C2 C1 C8 . 120.18(13)
C14 C1 C8 . 119.60(14)
C1 C2 C3 . 119.63(13)
C1 C2 C7 . 119.85(14)
C3 C2 C7 . 120.50(14)
C4 C3 O1 . 119.84(13)
C4 C3 C2 . 120.21(14)
O1 C3 C2 . 119.95(13)
C3 C4 C5 . 117.75(14)
C4 C5 C6 . 123.56(14)
C7 C6 C5 . 117.89(14)
C6 C7 O2 . 120.26(13)
C6 C7 C2 . 120.04(14)
O2 C7 C2 . 119.70(13)
C1 C8 C13 . 119.76(13)
C1 C8 C9 . 119.11(14)
C13 C8 C9 . 120.98(14)
O2 C9 C10 . 119.94(13)
O2 C9 C8 . 120.42(13)
C10 C9 C8 . 119.57(14)
C9 C10 C11 . 118.29(14)
C10 C11 C12 . 123.30(14)
C13 C12 C11 . 117.78(14)
O3 C13 C12 . 119.52(14)
O3 C13 C8 . 120.34(13)
C12 C13 C8 . 120.07(14)
C1 C14 C15 . 119.74(13)
C1 C14 C19 . 119.28(14)
C15 C14 C19 . 120.97(13)
C16 C15 O3 . 120.03(14)
C16 C15 C14 . 119.77(14)
O3 C15 C14 . 120.20(13)
C15 C16 C17 . 117.79(14)
C18 C17 C16 . 123.82(13)
C19 C18 C17 . 117.62(14)
O1 C19 C18 . 119.72(13)
O1 C19 C14 . 120.31(13)
C18 C19 C14 . 119.96(14)

loop_
_geom_bond_atom_site_label_1
_geom_bond_atom_site_label_2
_geom_bond_site_symmetry_2
_geom_bond_distance
S1 O8 . 1.4493(12)
S1 O7 . 1.4507(12)
S1 O9 . 1.4512(12)
S1 S1 2 2.1616(10)
O1 C19 . 1.3724(18)
O1 C3 . 1.3779(18)
O2 C9 . 1.3733(19)
O2 C7 . 1.3813(18)
O3 C13 . 1.3793(18)
O3 C15 . 1.3829(18)
C1 C2 . 1.386(2)
C1 C14 . 1.397(2)
C1 C8 . 1.399(2)
C2 C3 . 1.407(2)
C2 C7 . 1.408(2)
C3 C4 . 1.374(2)
C4 C5 . 1.397(2)
C5 C6 . 1.398(2)
C6 C7 . 1.374(2)
C8 C13 . 1.400(2)
C8 C9 . 1.406(2)
C9 C10 . 1.381(2)
C10 C11 . 1.393(2)
C11 C12 . 1.399(2)
C12 C13 . 1.382(2)
C14 C15 . 1.402(2)
C14 C19 . 1.404(2)
C15 C16 . 1.381(2)
C16 C17 . 1.397(2)
C17 C18 . 1.391(2)
C18 C19 . 1.382(2)
